data_7211802
loop_
_publ_author_name
'Yufit, D. S.'
'Howard, J. A. K.'

_publ_section_title
;
 Low-melting molecular complexes of chloroform
;
_journal_issue 3
_journal_name_full CrystEngComm
_journal_page_first 737
_journal_paper_doi 10.1039/b914851e
_journal_volume 12
_journal_year 2010
_chemical_formula_moiety 'C H Cl3'
_chemical_formula_sum 'C H Cl3'
_chemical_formula_weight 119.37
_chemical_melting_point 209.15
_chemical_name_common trichloromethane
_chemical_name_systematic trichloromethane
_space_group_IT_number 62
_symmetry_cell_setting orthorhombic
_symmetry_space_group_name_Hall '-P 2ac 2n'
_symmetry_space_group_name_H-M 'P n m a'
_atom_sites_solution_hydrogens geom
_atom_sites_solution_primary direct
_atom_sites_solution_secondary difmap
_audit_creation_method SHELXL-97
_cell_angle_alpha 90.00
_cell_angle_beta 90.00
_cell_angle_gamma 90.00
_cell_formula_units_Z 4
_cell_length_a 7.4422(6)
_cell_length_b 9.4578(7)
_cell_length_c 5.8025(4)
_cell_measurement_temperature 120(2)
_cell_volume 408.42(5)
_computing_data_reduction 'SAINT v6.45A (Bruker, 2003)'
_computing_molecular_graphics
;
Olex2, Durham University (compiled Mar 6 2009 16:11:20)
;
_computing_publication_material
;
Olex2, Durham University (compiled Mar 6 2009 16:11:20)
;
_computing_structure_refinement 'SHELXL-97 (Sheldrick, 1997)'
_computing_structure_solution 'SHELXS-97 (Sheldrick, 1990)/Bruker'
_diffrn_ambient_temperature 120(2)
_diffrn_detector 'CCD area detector'
_diffrn_detector_area_resol_mean 8.0
_diffrn_detector_type 'Bruker SMART CCD 6000 area detector'
_diffrn_measured_fraction_theta_full 0.947
_diffrn_measured_fraction_theta_max 0.947
_diffrn_measurement_device 'three-circle diffractometer'
_diffrn_measurement_device_type 'Bruker SMART CCD 6000 area detector'
_diffrn_measurement_method '\w scans'
_diffrn_radiation_monochromator graphite
_diffrn_radiation_probe x-ray
_diffrn_radiation_source 'fine-focus sealed tube'
_diffrn_radiation_type MoK\a
_diffrn_radiation_wavelength 0.71073
_diffrn_radiation_xray_symbol K-L~3~
_diffrn_reflns_av_R_equivalents 0.0137
_diffrn_reflns_av_sigmaI/netI 0.0133
_diffrn_reflns_limit_h_max 11
_diffrn_reflns_limit_h_min -11
_diffrn_reflns_limit_k_max 12
_diffrn_reflns_limit_k_min -14
_diffrn_reflns_limit_l_max 8
_diffrn_reflns_limit_l_min -8
_diffrn_reflns_number 2989
_diffrn_reflns_theta_full 33.11
_diffrn_reflns_theta_max 33.11
_diffrn_reflns_theta_min 4.12
_diffrn_source 'sealed X-ray tube'
_diffrn_source_current 25.0
_diffrn_source_power 1.125
_diffrn_source_target Mo
_diffrn_source_voltage 45.0
_exptl_absorpt_coefficient_mu 2.004
_exptl_absorpt_correction_T_max 0.6468
_exptl_absorpt_correction_T_min 0.4379
_exptl_absorpt_correction_type multi-scan
_exptl_absorpt_process_details
;
SADABS-2006/1 (Bruker,2006) was used for absorption correction.
R(int) was 0.0286 before and 0.0150 after correction.
The Ratio of minimum to maximum transmission is 0.677025355597.
The \l/2 correction factor is 0.0015
;
_exptl_crystal_colour less
_exptl_crystal_density_diffrn 1.941
_exptl_crystal_density_method 'not measured'
_exptl_crystal_description cylinder
_exptl_crystal_F_000 232
_exptl_crystal_size_max 0.5
_exptl_crystal_size_mid 0.3
_exptl_crystal_size_min 0.3
_refine_diff_density_max 0.186
_refine_diff_density_min -0.277
_refine_diff_density_rms 0.045
_refine_ls_extinction_method none
_refine_ls_goodness_of_fit_ref 1.043
_refine_ls_hydrogen_treatment refall
_refine_ls_matrix_type full
_refine_ls_number_parameters 25
_refine_ls_number_reflns 776
_refine_ls_number_restraints 0
_refine_ls_restrained_S_all 1.043
_refine_ls_R_factor_all 0.0188
_refine_ls_R_factor_gt 0.0172
_refine_ls_shift/su_max 0.001
_refine_ls_shift/su_mean 0.000
_refine_ls_structure_factor_coef Fsqd
_refine_ls_weighting_details
;
calc w=1/[\s^2^(Fo^2^)+(0.0300P)^2^+0.0500P] where P=(Fo^2^+2Fc^2^)/3
;
_refine_ls_weighting_scheme calc
_refine_ls_wR_factor_gt 0.0483
_refine_ls_wR_factor_ref 0.0494
_reflns_number_gt 733
_reflns_number_total 776
_reflns_threshold_expression >2sigma(I)
_cod_data_source_file b914851e.txt
_cod_data_source_block VI_SAD
_cod_depositor_comments
;
The following automatic conversions were performed:

'_chemical_melting_point' value '-64' was changed to '209.15' - it
was converted from degrees Celsius(C) to
Kelvins(K).

'_symmetry_cell_setting' value 'Orthorhombic' changed to
'orthorhombic' according to
/home/saulius/struct/CIF-dictionaries/cif_core.dic dictionary named
'cif_core.dic' version 2.4.2 from 2011-04-26.

Automatic conversion script
Id: cif_fix_values 1891 2012-01-12 08:04:46Z andrius 
;
_cod_database_code 7211802

loop_
_symmetry_equiv_pos_as_xyz
'x, y, z'
'-x+1/2, -y, z+1/2'
'-x, y+1/2, -z'
'x+1/2, -y+1/2, -z+1/2'
'-x, -y, -z'
'x-1/2, y, -z-1/2'
'x, -y-1/2, z'
'-x-1/2, y-1/2, z-1/2'

loop_
_atom_site_label
_atom_site_type_symbol
_atom_site_fract_x
_atom_site_fract_y
_atom_site_fract_z
_atom_site_U_iso_or_equiv
_atom_site_adp_type
_atom_site_occupancy
_atom_site_symmetry_multiplicity
_atom_site_calc_flag
_atom_site_refinement_flags
Cl1 Cl 0.31322(3) 0.40223(2) 0.14097(4) 0.03150(8) Uani 1 1 d .
Cl2 Cl 0.39393(4) 0.2500 -0.28111(5) 0.02944(9) Uani 1 2 d S
C1 C 0.41244(14) 0.2500 0.02105(19) 0.02233(18) Uani 1 2 d S
H1 H 0.534(2) 0.2500 0.058(3) 0.027(4) Uiso 1 2 d S

loop_
_atom_site_aniso_label
_atom_site_aniso_U_11
_atom_site_aniso_U_22
_atom_site_aniso_U_33
_atom_site_aniso_U_23
_atom_site_aniso_U_13
_atom_site_aniso_U_12
Cl1 0.04179(14) 0.02353(11) 0.02917(14) -0.00252(6) 0.00783(7) -0.00039(7)
Cl2 0.02755(14) 0.04325(17) 0.01753(15) 0.000 0.00171(8) 0.000
C1 0.0214(4) 0.0260(4) 0.0196(5) 0.000 0.0003(3) 0.000

loop_
_atom_type_symbol
_atom_type_description
_atom_type_scat_dispersion_real
_atom_type_scat_dispersion_imag
_atom_type_scat_source
C C 0.0033 0.0016 'International Tables Vol C Tables 4.2.6.8 and 6.1.1.4'
H H 0.0000 0.0000 'International Tables Vol C Tables 4.2.6.8 and 6.1.1.4'
Cl Cl 0.1484 0.1585 'International Tables Vol C Tables 4.2.6.8 and 6.1.1.4'

loop_
_geom_angle_atom_site_label_1
_geom_angle_atom_site_label_2
_geom_angle_atom_site_label_3
_geom_angle
_geom_angle_site_symmetry_1
_geom_angle_site_symmetry_3
Cl2 C1 Cl1 111.16(4) . 7_565
Cl2 C1 Cl1 111.16(4) . .
Cl1 C1 Cl1 109.65(6) 7_565 .
Cl2 C1 H1 107.7(10) . .
Cl1 C1 H1 108.5(5) 7_565 .
Cl1 C1 H1 108.5(5) . .

loop_
_geom_bond_atom_site_label_1
_geom_bond_atom_site_label_2
_geom_bond_distance
_geom_bond_site_symmetry_2
Cl1 C1 1.7613(7) .
Cl2 C1 1.7587(12) .
C1 Cl1 1.7613(7) 7_565
C1 H1 0.927(16) .
